data_4346456
loop_
_publ_author_name
'Maria, Leonor'
'Santos, Isabel C.'
'Sousa, V\^ania R'
'Mar\,calo, Joaquim'

_publ_section_title
;
 Uranium(III) redox chemistry assisted by a hemilabile bis(phenolate)
 cyclam ligand: uranium-nitrogen multiple bond formation comprising a
 trans-{RN&#x2550;U(VI)&#x2550;NR}(2+) complex.
;
_journal_issue 18
_journal_name_full 'Inorganic chemistry'
_journal_page_first 9115
_journal_page_last 9126
_journal_paper_doi 10.1021/acs.inorgchem.5b01547
_journal_volume 54
_journal_year 2015
_chemical_formula_moiety 'C84 H140 N12 O4 U2, 3(C5 H5 N)'
_chemical_formula_sum 'C99 H155 N15 O4 U2'
_chemical_formula_weight 2095.44
_space_group_IT_number 2
_space_group_name_Hall '-P 1'
_space_group_name_H-M_alt 'P -1'
_symmetry_cell_setting triclinic
_symmetry_space_group_name_H-M 'P -1'
_atom_sites_solution_hydrogens geom
_atom_sites_solution_primary direct
_atom_sites_solution_secondary difmap
_audit_creation_method SHELXL-97
_cell_angle_alpha 91.177(2)
_cell_angle_beta 97.279(2)
_cell_angle_gamma 95.629(2)
_cell_formula_units_Z 2
_cell_length_a 14.9305(6)
_cell_length_b 17.8268(7)
_cell_length_c 18.5796(8)
_cell_measurement_reflns_used 9898
_cell_measurement_temperature 150(2)
_cell_measurement_theta_max 27.11
_cell_measurement_theta_min 2.45
_cell_volume 4879.0(3)
_computing_cell_refinement 'Bruker SMART, (Bruker, 2004)'
_computing_data_collection 'Bruker SMART, (Bruker, 2004)'
_computing_data_reduction 'Bruker SAINT, (Bruker, 2004)'
_computing_molecular_graphics ORTEP3(Farrugia,1997)
_computing_publication_material 'WinGX (Farrugia, 1999)'
_computing_structure_refinement 'SHELXL-97 (Sheldrick, 2008)'
_computing_structure_solution 'SIR97 (Altomare, 1999)'
_diffrn_ambient_temperature 150(2)
_diffrn_measured_fraction_theta_full 0.995
_diffrn_measured_fraction_theta_max 0.995
_diffrn_measurement_device_type 'Bruker APEX-II CCD'
_diffrn_measurement_method '\f and \w scans'
_diffrn_radiation_monochromator graphite
_diffrn_radiation_source 'fine-focus sealed tube'
_diffrn_radiation_type MoK\a
_diffrn_radiation_wavelength 0.71073
_diffrn_reflns_av_R_equivalents 0.0502
_diffrn_reflns_av_sigmaI/netI 0.0599
_diffrn_reflns_limit_h_max 18
_diffrn_reflns_limit_h_min -17
_diffrn_reflns_limit_k_max 21
_diffrn_reflns_limit_k_min -21
_diffrn_reflns_limit_l_max 22
_diffrn_reflns_limit_l_min -22
_diffrn_reflns_number 53957
_diffrn_reflns_theta_full 25.68
_diffrn_reflns_theta_max 25.68
_diffrn_reflns_theta_min 2.75
_exptl_absorpt_coefficient_mu 3.372
_exptl_absorpt_correction_T_max 0.7742
_exptl_absorpt_correction_T_min 0.4311
_exptl_absorpt_correction_type multi-scan
_exptl_absorpt_process_details '(SADABS; Sheldrick, 2004)'
_exptl_crystal_colour brown
_exptl_crystal_density_diffrn 1.426
_exptl_crystal_density_method 'not measured'
_exptl_crystal_description plate
_exptl_crystal_F_000 2140
_exptl_crystal_size_max 0.30
_exptl_crystal_size_mid 0.25
_exptl_crystal_size_min 0.08
_refine_diff_density_max 1.221
_refine_diff_density_min -0.744
_refine_diff_density_rms 0.113
_refine_ls_extinction_method none
_refine_ls_goodness_of_fit_ref 1.025
_refine_ls_hydrogen_treatment constr
_refine_ls_matrix_type full
_refine_ls_number_parameters 1072
_refine_ls_number_reflns 18446
_refine_ls_number_restraints 5
_refine_ls_restrained_S_all 1.028
_refine_ls_R_factor_all 0.0529
_refine_ls_R_factor_gt 0.0338
_refine_ls_shift/su_max 0.022
_refine_ls_shift/su_mean 0.000
_refine_ls_structure_factor_coef Fsqd
_refine_ls_weighting_details 'calc w=1/[\s^2^(Fo^2^)+(0.0335P)^2^+0.0000P] where P=(Fo^2^+2Fc^2^)/3'
_refine_ls_weighting_scheme calc
_refine_ls_wR_factor_gt 0.0741
_refine_ls_wR_factor_ref 0.0784
_reflns_number_gt 14350
_reflns_number_total 18446
_reflns_threshold_expression >2sigma(I)
_cod_data_source_file ic5b01547_si_001.cif
_cod_data_source_block comp5
_cod_original_sg_symbol_H-M P-1
_cod_database_code 4346456

loop_
_symmetry_equiv_pos_as_xyz
'x, y, z'
'-x, -y, -z'

loop_
_atom_site_label
_atom_site_type_symbol
_atom_site_fract_x
_atom_site_fract_y
_atom_site_fract_z
_atom_site_U_iso_or_equiv
_atom_site_adp_type
_atom_site_occupancy
_atom_site_symmetry_multiplicity
_atom_site_calc_flag
_atom_site_refinement_flags
_atom_site_disorder_assembly
_atom_site_disorder_group
U1 U 0.319698(10) 0.249272(8) 0.311091(9) 0.01477(5) Uani 1 1 d . . .
U2 U 0.592217(10) 0.298478(8) 0.298577(9) 0.01417(5) Uani 1 1 d . C .
O1 O 0.31740(18) 0.20940(15) 0.42183(16) 0.0197(7) Uani 1 1 d . . .
O2 O 0.24574(18) 0.29100(15) 0.20891(16) 0.0195(7) Uani 1 1 d . . .
O3 O 0.61553(19) 0.21811(15) 0.21264(16) 0.0191(7) Uani 1 1 d . . .
O4 O 0.64739(19) 0.23695(15) 0.39253(16) 0.0194(7) Uani 1 1 d . C .
N1 N 0.1746(2) 0.14579(17) 0.31621(19) 0.0158(8) Uani 1 1 d . . .
N2 N 0.3527(2) 0.10264(18) 0.2937(2) 0.0182(8) Uani 1 1 d . . .
N3 N 0.2371(2) 0.13446(19) 0.0909(2) 0.0226(9) Uani 1 1 d . . .
N4 N 0.0976(2) 0.02172(19) 0.1429(2) 0.0262(9) Uani 1 1 d . . .
N5 N 0.4559(2) 0.27868(17) 0.30010(19) 0.0180(8) Uani 1 1 d . . .
N6 N 0.3055(3) 0.3625(2) 0.3736(2) 0.0299(10) Uani 1 1 d . . .
N7 N 0.2880(2) 0.4170(2) 0.4031(2) 0.0270(9) Uani 1 1 d . . .
N8 N 0.2710(3) 0.4720(2) 0.4302(3) 0.0498(13) Uani 1 1 d . . .
N9 N 0.5916(2) 0.37615(18) 0.1751(2) 0.0209(8) Uani 1 1 d . . .
N10 N 0.5021(2) 0.52769(18) 0.2667(2) 0.0254(9) Uani 1 1 d . . .
N11 N 0.6419(2) 0.40362(17) 0.40549(19) 0.0179(8) Uani 1 1 d . C .
N12 N 0.7703(2) 0.3600(2) 0.3005(2) 0.0266(9) Uani 1 1 d . . .
N13 N 0.6077(4) 0.5511(4) 0.0062(4) 0.085(2) Uani 1 1 d . . .
N15 N 0.1126(7) 0.3479(5) 0.7807(6) 0.162(4) Uiso 1 1 d D . .
C1 C 0.1965(3) 0.0663(2) 0.3229(3) 0.0195(10) Uani 1 1 d . . .
H1A H 0.1745 0.0383 0.2765 0.023 Uiso 1 1 calc R . .
H1B H 0.1636 0.0424 0.3610 0.023 Uiso 1 1 calc R . .
C2 C 0.2973(3) 0.0596(2) 0.3420(3) 0.0229(10) Uani 1 1 d . . .
H2A H 0.3167 0.0780 0.3927 0.027 Uiso 1 1 calc R . .
H2B H 0.3081 0.0057 0.3388 0.027 Uiso 1 1 calc R . .
C3 C 0.3330(3) 0.0698(2) 0.2196(3) 0.0243(11) Uani 1 1 d . . .
H3A H 0.2666 0.0666 0.2045 0.029 Uiso 1 1 calc R . .
H3B H 0.3508 0.0178 0.2199 0.029 Uiso 1 1 calc R . .
C4 C 0.3808(3) 0.1137(2) 0.1632(2) 0.0229(10) Uani 1 1 d . . .
H4A H 0.3896 0.1681 0.1770 0.027 Uiso 1 1 calc R . .
H4B H 0.4412 0.0960 0.1606 0.027 Uiso 1 1 calc R . .
C5 C 0.3226(3) 0.1013(3) 0.0900(3) 0.0256(11) Uani 1 1 d . . .
H5A H 0.3558 0.1245 0.0518 0.031 Uiso 1 1 calc R . .
H5B H 0.3101 0.0465 0.0783 0.031 Uiso 1 1 calc R . .
C6 C 0.1632(3) 0.0927(2) 0.0423(3) 0.0282(11) Uani 1 1 d . . .
H6A H 0.1850 0.0827 -0.0048 0.034 Uiso 1 1 calc R . .
H6B H 0.1126 0.1246 0.0332 0.034 Uiso 1 1 calc R . .
C7 C 0.1272(3) 0.0180(2) 0.0715(3) 0.0295(11) Uani 1 1 d . . .
H7A H 0.0754 -0.0046 0.0366 0.035 Uiso 1 1 calc R . .
H7B H 0.1754 -0.0166 0.0732 0.035 Uiso 1 1 calc R . .
C8 C 0.0258(3) 0.0710(3) 0.1493(3) 0.0271(11) Uani 1 1 d . . .
H8A H -0.0341 0.0422 0.1350 0.033 Uiso 1 1 calc R . .
H8B H 0.0320 0.1132 0.1159 0.033 Uiso 1 1 calc R . .
C9 C 0.0307(3) 0.1021(2) 0.2260(3) 0.0255(11) Uani 1 1 d . . .
H9A H 0.0297 0.0601 0.2600 0.031 Uiso 1 1 calc R . .
H9B H -0.0227 0.1298 0.2305 0.031 Uiso 1 1 calc R . .
C10 C 0.1181(3) 0.1555(2) 0.2459(2) 0.0179(9) Uani 1 1 d . . .
H10A H 0.1566 0.1505 0.2069 0.021 Uiso 1 1 calc R . .
H10B H 0.1010 0.2077 0.2456 0.021 Uiso 1 1 calc R . .
C11 C 0.4489(3) 0.0962(2) 0.3208(3) 0.0249(11) Uani 1 1 d . . .
H11A H 0.4878 0.1244 0.2897 0.037 Uiso 1 1 calc R . .
H11B H 0.4603 0.0430 0.3199 0.037 Uiso 1 1 calc R . .
H11C H 0.4625 0.1170 0.3706 0.037 Uiso 1 1 calc R . .
C12 C 0.0720(3) -0.0538(3) 0.1659(3) 0.0398(14) Uani 1 1 d . . .
H12A H 0.0515 -0.0509 0.2139 0.060 Uiso 1 1 calc R . .
H12B H 0.1244 -0.0831 0.1684 0.060 Uiso 1 1 calc R . .
H12C H 0.0226 -0.0784 0.1309 0.060 Uiso 1 1 calc R . .
C13 C 0.1295(3) 0.1720(2) 0.3775(2) 0.0203(10) Uani 1 1 d . . .
H13A H 0.0672 0.1459 0.3726 0.024 Uiso 1 1 calc R . .
H13B H 0.1237 0.2265 0.3724 0.024 Uiso 1 1 calc R . .
C14 C 0.1743(3) 0.1606(2) 0.4528(2) 0.0199(10) Uani 1 1 d . . .
C15 C 0.1219(3) 0.1326(2) 0.5043(2) 0.0206(10) Uani 1 1 d . . .
H15 H 0.0593 0.1173 0.4898 0.025 Uiso 1 1 calc R . .
C16 C 0.1567(3) 0.1260(2) 0.5761(3) 0.0215(10) Uani 1 1 d . . .
C18 C 0.3056(3) 0.1763(2) 0.5455(2) 0.0190(10) Uani 1 1 d . . .
C17 C 0.2482(3) 0.1487(2) 0.5940(3) 0.0221(10) Uani 1 1 d . . .
H17 H 0.2737 0.1451 0.6432 0.027 Uiso 1 1 calc R . .
C19 C 0.2679(3) 0.1827(2) 0.4726(2) 0.0172(9) Uani 1 1 d . . .
C20 C 0.4058(3) 0.2035(3) 0.5706(2) 0.0259(11) Uani 1 1 d . . .
C21 C 0.4207(3) 0.2894(3) 0.5618(3) 0.0383(13) Uani 1 1 d . . .
H21A H 0.3803 0.3144 0.5901 0.057 Uiso 1 1 calc R . .
H21B H 0.4073 0.3009 0.5105 0.057 Uiso 1 1 calc R . .
H21C H 0.4839 0.3075 0.5794 0.057 Uiso 1 1 calc R . .
C22 C 0.4687(3) 0.1631(3) 0.5272(3) 0.0323(12) Uani 1 1 d . . .
H22A H 0.4532 0.1715 0.4754 0.048 Uiso 1 1 calc R . .
H22B H 0.4612 0.1089 0.5358 0.048 Uiso 1 1 calc R . .
H22C H 0.5318 0.1831 0.5429 0.048 Uiso 1 1 calc R . .
C23 C 0.4334(3) 0.1878(3) 0.6505(3) 0.0470(15) Uani 1 1 d . . .
H23A H 0.3947 0.2126 0.6804 0.071 Uiso 1 1 calc R . .
H23B H 0.4970 0.2075 0.6648 0.071 Uiso 1 1 calc R . .
H23C H 0.4264 0.1333 0.6575 0.071 Uiso 1 1 calc R . .
C24 C 0.0964(3) 0.0996(2) 0.6335(3) 0.0275(11) Uani 1 1 d . . .
C25 C 0.0371(4) 0.1613(3) 0.6475(4) 0.065(2) Uani 1 1 d . . .
H25A H -0.0022 0.1450 0.6839 0.098 Uiso 1 1 calc R . .
H25B H -0.0005 0.1715 0.6023 0.098 Uiso 1 1 calc R . .
H25C H 0.0755 0.2073 0.6655 0.098 Uiso 1 1 calc R . .
C26 C 0.0336(3) 0.0289(3) 0.6035(3) 0.0418(14) Uani 1 1 d . . .
H26A H 0.0704 -0.0121 0.5945 0.063 Uiso 1 1 calc R . .
H26B H -0.0023 0.0406 0.5580 0.063 Uiso 1 1 calc R . .
H26C H -0.0072 0.0132 0.6390 0.063 Uiso 1 1 calc R . .
C27 C 0.1495(3) 0.0776(3) 0.7025(3) 0.0431(14) Uani 1 1 d . . .
H27A H 0.1874 0.0380 0.6916 0.065 Uiso 1 1 calc R . .
H27B H 0.1076 0.0587 0.7361 0.065 Uiso 1 1 calc R . .
H27C H 0.1883 0.1216 0.7248 0.065 Uiso 1 1 calc R . .
C28 C 0.2499(3) 0.2150(2) 0.0727(3) 0.0272(11) Uani 1 1 d . . .
H28A H 0.2558 0.2180 0.0203 0.033 Uiso 1 1 calc R . .
H28B H 0.3076 0.2381 0.1000 0.033 Uiso 1 1 calc R . .
C29 C 0.1746(3) 0.2606(2) 0.0889(2) 0.0202(10) Uani 1 1 d . . .
C30 C 0.1009(3) 0.2643(2) 0.0354(3) 0.0287(11) Uani 1 1 d . . .
H30 H 0.0998 0.2373 -0.0094 0.034 Uiso 1 1 calc R . .
C31 C 0.0293(3) 0.3054(2) 0.0448(3) 0.0274(11) Uani 1 1 d . . .
C32 C 0.0408(3) 0.3510(2) 0.1071(3) 0.0293(12) Uani 1 1 d . . .
H32 H -0.0055 0.3825 0.1136 0.035 Uiso 1 1 calc R . .
C33 C 0.1145(3) 0.3542(2) 0.1607(3) 0.0219(10) Uani 1 1 d . . .
C34 C 0.1796(3) 0.3016(2) 0.1548(2) 0.0191(10) Uani 1 1 d . . .
C35 C 0.1223(3) 0.4118(2) 0.2243(3) 0.0221(10) Uani 1 1 d . . .
C36 C 0.0558(3) 0.4722(3) 0.2098(3) 0.0389(14) Uani 1 1 d . . .
H36A H -0.0066 0.4480 0.2030 0.058 Uiso 1 1 calc R . .
H36B H 0.0680 0.4990 0.1660 0.058 Uiso 1 1 calc R . .
H36C H 0.0637 0.5082 0.2513 0.058 Uiso 1 1 calc R . .
C37 C 0.2166(3) 0.4546(2) 0.2343(3) 0.0270(11) Uani 1 1 d . . .
H37A H 0.2215 0.4914 0.2750 0.040 Uiso 1 1 calc R . .
H37B H 0.2267 0.4810 0.1899 0.040 Uiso 1 1 calc R . .
H37C H 0.2622 0.4191 0.2447 0.040 Uiso 1 1 calc R . .
C38 C 0.1008(3) 0.3721(3) 0.2930(3) 0.0298(11) Uani 1 1 d . . .
H38A H 0.0396 0.3456 0.2845 0.045 Uiso 1 1 calc R . .
H38B H 0.1040 0.4096 0.3329 0.045 Uiso 1 1 calc R . .
H38C H 0.1450 0.3359 0.3059 0.045 Uiso 1 1 calc R . .
C39 C -0.0552(4) 0.3047(3) -0.0113(3) 0.0407(14) Uani 1 1 d . . .
C40 C -0.1411(4) 0.3057(4) 0.0266(4) 0.067(2) Uani 1 1 d . . .
H40A H -0.1475 0.2611 0.0562 0.100 Uiso 1 1 calc R . .
H40B H -0.1945 0.3054 -0.0101 0.100 Uiso 1 1 calc R . .
H40C H -0.1360 0.3513 0.0578 0.100 Uiso 1 1 calc R . .
C41 C -0.0666(5) 0.2363(4) -0.0630(4) 0.095(3) Uani 1 1 d . . .
H41A H -0.0731 0.1903 -0.0354 0.143 Uiso 1 1 calc R . .
H41B H -0.0132 0.2361 -0.0886 0.143 Uiso 1 1 calc R . .
H41C H -0.1209 0.2385 -0.0982 0.143 Uiso 1 1 calc R . .
C42 C -0.0467(5) 0.3751(4) -0.0569(4) 0.083(2) Uani 1 1 d . . .
H42A H -0.0395 0.4203 -0.0250 0.124 Uiso 1 1 calc R . .
H42B H -0.1015 0.3756 -0.0920 0.124 Uiso 1 1 calc R . .
H42C H 0.0064 0.3743 -0.0829 0.124 Uiso 1 1 calc R . .
C43 C 0.5596(3) 0.4520(2) 0.1758(3) 0.0295(12) Uani 1 1 d . . .
H43A H 0.5398 0.4652 0.1252 0.035 Uiso 1 1 calc R . .
H43B H 0.6112 0.4890 0.1953 0.035 Uiso 1 1 calc R . .
C44 C 0.4821(3) 0.4591(2) 0.2202(3) 0.0290(11) Uani 1 1 d . . .
H44A H 0.4249 0.4616 0.1875 0.035 Uiso 1 1 calc R . .
H44B H 0.4747 0.4145 0.2505 0.035 Uiso 1 1 calc R . .
C45 C 0.4592(3) 0.5249(2) 0.3324(3) 0.0248(11) Uani 1 1 d . . .
H45A H 0.3930 0.5120 0.3196 0.030 Uiso 1 1 calc R . .
H45B H 0.4692 0.5752 0.3573 0.030 Uiso 1 1 calc R . .
C46 C 0.4976(3) 0.4658(2) 0.3844(3) 0.0233(10) Uani 1 1 d . . .
H46A H 0.4744 0.4710 0.4316 0.028 Uiso 1 1 calc R . .
H46B H 0.4765 0.4145 0.3638 0.028 Uiso 1 1 calc R . .
C47 C 0.5998(3) 0.4757(2) 0.3960(3) 0.0235(10) Uani 1 1 d . . .
H47A H 0.6217 0.5014 0.3539 0.028 Uiso 1 1 calc R . .
H47B H 0.6202 0.5089 0.4396 0.028 Uiso 1 1 calc R . .
C48 C 0.7424(3) 0.4229(2) 0.4176(3) 0.0252(11) Uani 1 1 d . . .
H48A H 0.7708 0.3833 0.4463 0.030 Uiso 1 1 calc R A 1
H48B H 0.7568 0.4712 0.4458 0.030 Uiso 1 1 calc R A 1
C51 C 0.7576(3) 0.4260(3) 0.1808(3) 0.0346(12) Uani 1 1 d . . .
H51A H 0.7382 0.4676 0.2093 0.041 Uiso 1 1 calc R B 1
H51B H 0.7974 0.4483 0.1463 0.041 Uiso 1 1 calc R B 1
C52 C 0.6753(3) 0.3807(2) 0.1394(3) 0.0260(11) Uani 1 1 d . C .
H52A H 0.6621 0.4030 0.0914 0.031 Uiso 1 1 calc R . .
H52B H 0.6908 0.3288 0.1310 0.031 Uiso 1 1 calc R . .
C53 C 0.4796(4) 0.5936(2) 0.2244(3) 0.0388(14) Uani 1 1 d . . .
H53A H 0.5095 0.5940 0.1804 0.058 Uiso 1 1 calc R . .
H53B H 0.5005 0.6398 0.2538 0.058 Uiso 1 1 calc R . .
H53C H 0.4137 0.5909 0.2110 0.058 Uiso 1 1 calc R . .
C55 C 0.5180(3) 0.3231(2) 0.1319(2) 0.0209(10) Uani 1 1 d . . .
H55A H 0.4729 0.3061 0.1644 0.025 Uiso 1 1 calc R . .
H55B H 0.4867 0.3517 0.0929 0.025 Uiso 1 1 calc R . .
C56 C 0.5491(3) 0.2543(2) 0.0978(2) 0.0196(10) Uani 1 1 d . . .
C57 C 0.5318(3) 0.2425(2) 0.0239(2) 0.0229(10) Uani 1 1 d . . .
H57 H 0.4990 0.2774 -0.0039 0.027 Uiso 1 1 calc R . .
C58 C 0.5601(3) 0.1820(2) -0.0118(3) 0.0226(10) Uani 1 1 d . . .
C59 C 0.6091(3) 0.1339(2) 0.0314(3) 0.0229(10) Uani 1 1 d . . .
H59 H 0.6293 0.0919 0.0081 0.027 Uiso 1 1 calc R . .
C60 C 0.6308(3) 0.1425(2) 0.1061(3) 0.0202(10) Uani 1 1 d . . .
C61 C 0.5986(3) 0.2040(2) 0.1413(2) 0.0163(9) Uani 1 1 d . . .
C62 C 0.6889(3) 0.0882(2) 0.1489(3) 0.0255(11) Uani 1 1 d . . .
C63 C 0.6362(3) 0.0484(2) 0.2051(3) 0.0289(12) Uani 1 1 d . . .
H63A H 0.6743 0.0140 0.2322 0.043 Uiso 1 1 calc R . .
H63B H 0.5812 0.0197 0.1804 0.043 Uiso 1 1 calc R . .
H63C H 0.6194 0.0860 0.2389 0.043 Uiso 1 1 calc R . .
C64 C 0.7757(3) 0.1319(3) 0.1883(3) 0.0353(13) Uani 1 1 d . . .
H64A H 0.8126 0.0968 0.2155 0.053 Uiso 1 1 calc R . .
H64B H 0.7595 0.1699 0.2219 0.053 Uiso 1 1 calc R . .
H64C H 0.8105 0.1568 0.1526 0.053 Uiso 1 1 calc R . .
C65 C 0.7194(3) 0.0277(3) 0.1003(3) 0.0354(13) Uani 1 1 d . . .
H65A H 0.7565 -0.0052 0.1303 0.053 Uiso 1 1 calc R . .
H65B H 0.7554 0.0520 0.0650 0.053 Uiso 1 1 calc R . .
H65C H 0.6660 -0.0023 0.0745 0.053 Uiso 1 1 calc R . .
C66 C 0.5392(3) 0.1725(2) -0.0945(3) 0.0294(11) Uani 1 1 d . . .
C67 C 0.4369(4) 0.1669(3) -0.1163(3) 0.0531(16) Uani 1 1 d . . .
H67A H 0.4129 0.2115 -0.0973 0.080 Uiso 1 1 calc R . .
H67B H 0.4084 0.1214 -0.0963 0.080 Uiso 1 1 calc R . .
H67C H 0.4235 0.1642 -0.1693 0.080 Uiso 1 1 calc R . .
C68 C 0.5755(4) 0.1037(3) -0.1240(3) 0.0467(15) Uani 1 1 d . . .
H68A H 0.6413 0.1067 -0.1098 0.070 Uiso 1 1 calc R . .
H68B H 0.5624 0.1014 -0.1771 0.070 Uiso 1 1 calc R . .
H68C H 0.5464 0.0583 -0.1045 0.070 Uiso 1 1 calc R . .
C69 C 0.5821(4) 0.2419(3) -0.1287(3) 0.0492(16) Uani 1 1 d . . .
H69A H 0.5591 0.2872 -0.1103 0.074 Uiso 1 1 calc R . .
H69B H 0.5667 0.2375 -0.1815 0.074 Uiso 1 1 calc R . .
H69C H 0.6482 0.2455 -0.1162 0.074 Uiso 1 1 calc R . .
C70 C 0.6084(3) 0.3658(2) 0.4694(2) 0.0209(10) Uani 1 1 d . . .
H70A H 0.5457 0.3426 0.4542 0.025 Uiso 1 1 calc R C .
H70B H 0.6053 0.4052 0.5071 0.025 Uiso 1 1 calc R . .
C71 C 0.6632(3) 0.3055(2) 0.5041(2) 0.0167(9) Uani 1 1 d . C .
C72 C 0.6920(3) 0.3117(2) 0.5781(2) 0.0187(10) Uani 1 1 d . . .
H72 H 0.6821 0.3555 0.6046 0.022 Uiso 1 1 calc R C .
C73 C 0.7348(3) 0.2554(2) 0.6141(2) 0.0186(10) Uani 1 1 d . C .
C74 C 0.7486(3) 0.1929(2) 0.5727(2) 0.0203(10) Uani 1 1 d . . .
H74 H 0.7787 0.1541 0.5968 0.024 Uiso 1 1 calc R C .
C75 C 0.7220(3) 0.1831(2) 0.4998(2) 0.0176(9) Uani 1 1 d . C .
C76 C 0.6769(3) 0.2410(2) 0.4640(2) 0.0179(10) Uani 1 1 d . . .
C77 C 0.7365(3) 0.1103(2) 0.4584(3) 0.0249(11) Uani 1 1 d . . .
C78 C 0.6454(3) 0.0702(3) 0.4257(3) 0.0447(15) Uani 1 1 d . C .
H78A H 0.6128 0.1042 0.3935 0.067 Uiso 1 1 calc R . .
H78B H 0.6094 0.0555 0.4647 0.067 Uiso 1 1 calc R . .
H78C H 0.6552 0.0251 0.3979 0.067 Uiso 1 1 calc R . .
C79 C 0.7950(4) 0.1293(3) 0.3984(3) 0.0407(14) Uani 1 1 d . C .
H79A H 0.7658 0.1645 0.3655 0.061 Uiso 1 1 calc R . .
H79B H 0.8021 0.0830 0.3713 0.061 Uiso 1 1 calc R . .
H79C H 0.8548 0.1526 0.4200 0.061 Uiso 1 1 calc R . .
C80 C 0.7846(3) 0.0557(2) 0.5077(3) 0.0342(13) Uani 1 1 d . C .
H80A H 0.7923 0.0103 0.4794 0.051 Uiso 1 1 calc R . .
H80B H 0.7482 0.0418 0.5466 0.051 Uiso 1 1 calc R . .
H80C H 0.8442 0.0798 0.5288 0.051 Uiso 1 1 calc R . .
C81 C 0.7679(3) 0.2610(3) 0.6968(3) 0.0269(11) Uani 1 1 d . . .
C82 C 0.8692(4) 0.2768(5) 0.7099(3) 0.084(3) Uani 1 1 d . C .
H82A H 0.8969 0.2375 0.6854 0.126 Uiso 1 1 calc R . .
H82B H 0.8896 0.2773 0.7622 0.126 Uiso 1 1 calc R . .
H82C H 0.8872 0.3260 0.6907 0.126 Uiso 1 1 calc R . .
C83 C 0.7391(5) 0.1867(3) 0.7305(3) 0.0615(19) Uani 1 1 d . C .
H83A H 0.6728 0.1769 0.7225 0.092 Uiso 1 1 calc R . .
H83B H 0.7599 0.1899 0.7828 0.092 Uiso 1 1 calc R . .
H83C H 0.7660 0.1457 0.7080 0.092 Uiso 1 1 calc R . .
C84 C 0.7238(4) 0.3211(3) 0.7341(3) 0.0457(15) Uani 1 1 d . C .
H84A H 0.6576 0.3104 0.7247 0.069 Uiso 1 1 calc R . .
H84B H 0.7419 0.3705 0.7154 0.069 Uiso 1 1 calc R . .
H84C H 0.7431 0.3214 0.7866 0.069 Uiso 1 1 calc R . .
C85 C 0.6837(6) 0.5969(4) 0.0275(5) 0.104(3) Uani 1 1 d . . .
H85 H 0.6798 0.6421 0.0543 0.125 Uiso 1 1 calc R . .
C86 C 0.7666(6) 0.5802(6) 0.0115(7) 0.132(5) Uani 1 1 d . . .
H86 H 0.8192 0.6142 0.0262 0.158 Uiso 1 1 calc R . .
C87 C 0.7735(6) 0.5163(7) -0.0246(6) 0.114(4) Uani 1 1 d . . .
H87 H 0.8307 0.5032 -0.0351 0.136 Uiso 1 1 calc R . .
C88 C 0.6956(6) 0.4700(5) -0.0462(4) 0.090(3) Uani 1 1 d . . .
H88 H 0.6992 0.4249 -0.0733 0.107 Uiso 1 1 calc R . .
C89 C 0.6148(4) 0.4863(4) -0.0303(3) 0.0554(17) Uani 1 1 d . . .
H89 H 0.5623 0.4522 -0.0448 0.067 Uiso 1 1 calc R . .
C95 C 0.1556(8) 0.3720(6) 0.7228(7) 0.155(4) Uiso 1 1 d D . .
H95 H 0.1296 0.4006 0.6845 0.186 Uiso 1 1 calc R . .
C96 C 0.2479(9) 0.3471(6) 0.7281(7) 0.163(5) Uiso 1 1 d D . .
H96 H 0.2874 0.3605 0.6932 0.196 Uiso 1 1 calc R . .
C97 C 0.2711(11) 0.3082(8) 0.7802(9) 0.200(6) Uiso 1 1 d D . .
H97 H 0.3350 0.3082 0.7912 0.240 Uiso 1 1 calc R . .
C98 C 0.2217(10) 0.2642(8) 0.8260(8) 0.189(6) Uiso 1 1 d D . .
H98 H 0.2417 0.2221 0.8516 0.227 Uiso 1 1 calc R . .
C99 C 0.1369(8) 0.2931(6) 0.8276(7) 0.151(4) Uiso 1 1 d D . .
H99 H 0.0973 0.2745 0.8608 0.181 Uiso 1 1 calc R . .
C49 C 0.7820(5) 0.4298(4) 0.3457(4) 0.031(2) Uani 0.619(7) 1 d P C 1
H49A H 0.7529 0.4694 0.3174 0.038 Uiso 0.619(7) 1 calc PR C 1
H49B H 0.8476 0.4466 0.3563 0.038 Uiso 0.619(7) 1 calc PR C 1
C50 C 0.8101(5) 0.3737(5) 0.2321(5) 0.038(2) Uani 0.619(7) 1 d P C 1
H50A H 0.8112 0.3247 0.2063 0.046 Uiso 0.619(7) 1 calc PR C 1
H50B H 0.8736 0.3963 0.2441 0.046 Uiso 0.619(7) 1 calc PR C 1
C54 C 0.8335(5) 0.3054(5) 0.3396(5) 0.040(3) Uani 0.619(7) 1 d P C 1
H54A H 0.8325 0.2599 0.3089 0.060 Uiso 0.619(7) 1 calc PR C 1
H54B H 0.8124 0.2916 0.3858 0.060 Uiso 0.619(7) 1 calc PR C 1
H54C H 0.8956 0.3302 0.3487 0.060 Uiso 0.619(7) 1 calc PR C 1
C49A C 0.7981(7) 0.3747(6) 0.3802(6) 0.021(3) Uani 0.381(7) 1 d P C 2
H49C H 0.7974 0.3255 0.4041 0.025 Uiso 0.381(7) 1 calc PR C 2
H49D H 0.8615 0.3983 0.3875 0.025 Uiso 0.381(7) 1 calc PR C 2
C50A C 0.7677(8) 0.4349(7) 0.2658(7) 0.029(3) Uani 0.381(7) 1 d P C 2
H50C H 0.8243 0.4674 0.2833 0.035 Uiso 0.381(7) 1 calc PR C 2
H50D H 0.7160 0.4599 0.2803 0.035 Uiso 0.381(7) 1 calc PR C 2
C54A C 0.8297(8) 0.3147(7) 0.2715(7) 0.028(3) Uani 0.381(7) 1 d P C 2
H54D H 0.8904 0.3422 0.2753 0.042 Uiso 0.381(7) 1 calc PR C 2
H54E H 0.8075 0.3021 0.2204 0.042 Uiso 0.381(7) 1 calc PR C 2
H54F H 0.8327 0.2683 0.2987 0.042 Uiso 0.381(7) 1 calc PR C 2
N14 N 0.9379(5) 0.3355(4) 0.5317(4) 0.091(2) Uiso 1 1 d . . .
C90 C 0.9231(9) 0.4062(6) 0.5549(7) 0.042(3) Uiso 0.477(10) 1 d P D 1
H90 H 0.8681 0.4164 0.5721 0.050 Uiso 0.477(10) 1 calc PR D 1
C91 C 0.9927(12) 0.4608(10) 0.5516(9) 0.082(5) Uiso 0.477(10) 1 d P D 1
H91 H 0.9831 0.5107 0.5652 0.099 Uiso 0.477(10) 1 calc PR D 1
C92 C 1.0654(12) 0.4516(10) 0.5331(10) 0.088(6) Uiso 0.477(10) 1 d P D 1
H92 H 1.1115 0.4927 0.5387 0.106 Uiso 0.477(10) 1 calc PR D 1
C93 C 1.0825(13) 0.3922(11) 0.5078(11) 0.092(6) Uiso 0.477(10) 1 d PD D 1
H93 H 1.1393 0.3918 0.4899 0.111 Uiso 0.477(10) 1 calc PR D 1
C94 C 1.0260(14) 0.3239(12) 0.5024(13) 0.088(7) Uiso 0.477(10) 1 d PD D 1
H94 H 1.0407 0.2775 0.4833 0.105 Uiso 0.477(10) 1 calc PR D 1
C90A C 0.9764(17) 0.4035(12) 0.5794(13) 0.127(7) Uiso 0.523(10) 1 d P D 2
H90A H 0.9372 0.4320 0.6026 0.153 Uiso 0.523(10) 1 calc PR D 2
C91A C 1.0678(10) 0.4240(8) 0.5891(9) 0.077(5) Uiso 0.523(10) 1 d P D 2
H91A H 1.0925 0.4659 0.6202 0.092 Uiso 0.523(10) 1 calc PR D 2
C92A C 1.1196(12) 0.3870(8) 0.5565(10) 0.087(5) Uiso 0.523(10) 1 d P D 2
H92A H 1.1831 0.4000 0.5680 0.104 Uiso 0.523(10) 1 calc PR D 2
C93A C 1.0927(9) 0.3322(8) 0.5083(8) 0.069(4) Uiso 0.523(10) 1 d PD D 2
H93A H 1.1326 0.3123 0.4785 0.082 Uiso 0.523(10) 1 calc PR D 2
C94A C 1.0016(8) 0.3052(8) 0.5037(8) 0.047(4) Uiso 0.523(10) 1 d PD D 2
H94A H 0.9838 0.2590 0.4769 0.056 Uiso 0.523(10) 1 calc PR D 2

loop_
_atom_site_aniso_label
_atom_site_aniso_U_11
_atom_site_aniso_U_22
_atom_site_aniso_U_33
_atom_site_aniso_U_23
_atom_site_aniso_U_13
_atom_site_aniso_U_12
U1 0.01230(9) 0.01725(9) 0.01434(10) -0.00023(7) 0.00205(7) -0.00085(6)
U2 0.01209(9) 0.01677(8) 0.01352(10) -0.00017(7) 0.00259(7) -0.00027(6)
O1 0.0156(15) 0.0252(16) 0.0177(18) 0.0011(13) 0.0048(13) -0.0047(12)
O2 0.0175(15) 0.0213(15) 0.0183(18) 0.0006(13) -0.0025(13) 0.0020(12)
O3 0.0215(16) 0.0216(15) 0.0151(18) -0.0016(13) 0.0026(13) 0.0072(12)
O4 0.0221(16) 0.0206(15) 0.0153(17) -0.0007(13) -0.0015(14) 0.0062(12)
N1 0.0163(18) 0.0164(17) 0.014(2) -0.0002(15) 0.0005(15) -0.0013(14)
N2 0.0152(18) 0.0196(18) 0.019(2) 0.0001(16) -0.0004(16) -0.0009(14)
N3 0.022(2) 0.026(2) 0.021(2) -0.0009(17) 0.0035(17) 0.0061(16)
N4 0.026(2) 0.024(2) 0.026(2) -0.0036(18) -0.0044(18) 0.0012(16)
N5 0.0169(18) 0.0196(18) 0.017(2) -0.0002(15) 0.0023(16) 0.0020(14)
N6 0.028(2) 0.024(2) 0.036(3) -0.0126(19) -0.005(2) 0.0043(17)
N7 0.022(2) 0.033(2) 0.026(2) -0.0070(19) 0.0019(18) 0.0004(17)
N8 0.053(3) 0.046(3) 0.051(3) -0.026(3) 0.011(3) 0.010(2)
N9 0.024(2) 0.0164(18) 0.022(2) -0.0003(16) 0.0061(17) 0.0013(15)
N10 0.032(2) 0.0156(18) 0.030(2) -0.0009(17) 0.0097(19) 0.0046(16)
N11 0.024(2) 0.0134(17) 0.015(2) 0.0014(15) -0.0005(16) 0.0007(15)
N12 0.024(2) 0.027(2) 0.030(3) -0.0024(18) 0.0110(19) -0.0007(17)
N13 0.073(4) 0.095(5) 0.086(5) 0.047(4) 0.003(4) 0.005(4)
C1 0.018(2) 0.015(2) 0.025(3) 0.0000(19) 0.004(2) -0.0010(17)
C2 0.023(2) 0.019(2) 0.026(3) 0.003(2) 0.003(2) 0.0005(18)
C3 0.024(2) 0.022(2) 0.027(3) -0.003(2) 0.001(2) 0.0070(19)
C4 0.015(2) 0.029(2) 0.025(3) -0.003(2) 0.004(2) 0.0036(19)
C5 0.021(2) 0.032(2) 0.025(3) -0.004(2) 0.004(2) 0.006(2)
C6 0.030(3) 0.033(3) 0.022(3) -0.006(2) 0.003(2) 0.009(2)
C7 0.029(3) 0.030(3) 0.027(3) -0.008(2) -0.005(2) 0.002(2)
C8 0.016(2) 0.035(3) 0.027(3) -0.007(2) -0.005(2) 0.000(2)
C9 0.014(2) 0.032(3) 0.028(3) -0.001(2) -0.001(2) -0.0026(19)
C10 0.016(2) 0.020(2) 0.016(3) -0.0037(19) -0.0010(19) -0.0015(17)
C11 0.020(2) 0.028(2) 0.026(3) -0.001(2) -0.002(2) 0.0065(19)
C12 0.036(3) 0.031(3) 0.050(4) -0.003(3) 0.004(3) -0.004(2)
C13 0.014(2) 0.024(2) 0.023(3) -0.001(2) 0.005(2) -0.0032(18)
C14 0.017(2) 0.022(2) 0.020(3) 0.0002(19) 0.001(2) 0.0028(18)
C15 0.016(2) 0.022(2) 0.024(3) 0.003(2) 0.002(2) 0.0018(18)
C16 0.023(2) 0.019(2) 0.023(3) 0.0015(19) 0.006(2) 0.0008(18)
C18 0.016(2) 0.024(2) 0.016(3) -0.0019(19) 0.0016(19) -0.0003(18)
C17 0.023(2) 0.028(2) 0.016(3) 0.002(2) 0.003(2) 0.0016(19)
C19 0.016(2) 0.019(2) 0.016(3) 0.0001(19) 0.0055(19) -0.0010(17)
C20 0.018(2) 0.043(3) 0.014(3) 0.000(2) 0.000(2) -0.005(2)
C21 0.032(3) 0.043(3) 0.035(3) -0.014(3) 0.005(3) -0.017(2)
C22 0.016(2) 0.048(3) 0.030(3) -0.003(2) -0.001(2) -0.007(2)
C23 0.024(3) 0.086(4) 0.027(3) 0.000(3) -0.001(2) -0.010(3)
C24 0.025(3) 0.032(3) 0.027(3) 0.011(2) 0.010(2) 0.004(2)
C25 0.086(5) 0.060(4) 0.071(5) 0.028(4) 0.064(4) 0.036(4)
C26 0.035(3) 0.047(3) 0.043(4) 0.016(3) 0.007(3) -0.007(2)
C27 0.035(3) 0.064(4) 0.028(3) 0.008(3) 0.011(3) -0.014(3)
C28 0.031(3) 0.029(2) 0.022(3) 0.004(2) 0.003(2) 0.005(2)
C29 0.024(2) 0.021(2) 0.016(3) 0.0001(19) 0.003(2) 0.0015(18)
C30 0.035(3) 0.030(3) 0.021(3) 0.000(2) 0.002(2) 0.006(2)
C31 0.037(3) 0.025(2) 0.017(3) -0.001(2) -0.011(2) 0.007(2)
C32 0.029(3) 0.026(2) 0.032(3) 0.003(2) -0.004(2) 0.011(2)
C33 0.021(2) 0.019(2) 0.025(3) 0.000(2) -0.001(2) 0.0027(18)
C34 0.021(2) 0.017(2) 0.018(3) 0.0035(19) 0.001(2) -0.0002(18)
C35 0.018(2) 0.024(2) 0.023(3) -0.004(2) -0.005(2) 0.0038(18)
C36 0.041(3) 0.032(3) 0.042(4) -0.007(2) -0.008(3) 0.015(2)
C37 0.030(3) 0.023(2) 0.025(3) 0.001(2) -0.002(2) -0.004(2)
C38 0.026(3) 0.034(3) 0.028(3) -0.005(2) 0.007(2) -0.002(2)
C39 0.038(3) 0.043(3) 0.038(4) -0.008(3) -0.016(3) 0.016(3)
C40 0.036(4) 0.101(5) 0.056(5) -0.001(4) -0.013(3) -0.005(3)
C41 0.073(5) 0.093(5) 0.103(7) -0.048(5) -0.063(5) 0.032(4)
C42 0.085(5) 0.095(5) 0.060(5) 0.026(4) -0.036(4) 0.019(4)
C43 0.040(3) 0.018(2) 0.033(3) 0.004(2) 0.014(2) 0.006(2)
C44 0.032(3) 0.024(2) 0.031(3) 0.001(2) 0.004(2) 0.005(2)
C45 0.025(3) 0.019(2) 0.029(3) -0.004(2) 0.001(2) 0.0035(19)
C46 0.027(3) 0.021(2) 0.023(3) -0.002(2) 0.008(2) 0.0032(19)
C47 0.026(2) 0.015(2) 0.027(3) -0.0014(19) -0.003(2) -0.0020(18)
C48 0.024(2) 0.026(2) 0.025(3) -0.004(2) 0.000(2) -0.0021(19)
C51 0.038(3) 0.036(3) 0.030(3) 0.005(2) 0.011(3) -0.004(2)
C52 0.033(3) 0.025(2) 0.022(3) 0.004(2) 0.008(2) 0.005(2)
C53 0.050(3) 0.026(3) 0.043(4) 0.011(2) 0.013(3) 0.012(2)
C55 0.023(2) 0.028(2) 0.014(2) 0.0012(19) 0.003(2) 0.0085(19)
C56 0.020(2) 0.019(2) 0.021(3) -0.0008(19) 0.006(2) 0.0043(18)
C57 0.025(2) 0.025(2) 0.019(3) 0.004(2) 0.002(2) 0.0045(19)
C58 0.026(3) 0.021(2) 0.020(3) -0.001(2) 0.003(2) 0.0001(19)
C59 0.025(2) 0.024(2) 0.022(3) -0.004(2) 0.011(2) 0.0037(19)
C60 0.018(2) 0.021(2) 0.022(3) 0.002(2) 0.006(2) 0.0004(18)
C61 0.016(2) 0.020(2) 0.015(3) 0.0017(18) 0.0056(19) 0.0025(17)
C62 0.023(2) 0.026(2) 0.030(3) 0.001(2) 0.007(2) 0.012(2)
C63 0.028(3) 0.028(2) 0.032(3) 0.003(2) 0.001(2) 0.011(2)
C64 0.022(3) 0.044(3) 0.042(4) -0.001(3) 0.005(2) 0.010(2)
C65 0.043(3) 0.033(3) 0.033(3) -0.006(2) 0.005(3) 0.018(2)
C66 0.045(3) 0.031(3) 0.013(3) -0.003(2) 0.004(2) 0.003(2)
C67 0.056(4) 0.072(4) 0.027(3) -0.016(3) -0.013(3) 0.008(3)
C68 0.080(4) 0.044(3) 0.019(3) -0.005(2) 0.008(3) 0.017(3)
C69 0.082(5) 0.046(3) 0.023(3) 0.007(3) 0.020(3) 0.004(3)
C70 0.018(2) 0.024(2) 0.021(3) -0.002(2) 0.000(2) 0.0081(18)
C71 0.013(2) 0.019(2) 0.019(3) 0.0014(19) 0.0044(19) 0.0018(17)
C72 0.019(2) 0.023(2) 0.014(3) -0.0007(19) 0.0023(19) 0.0034(18)
C73 0.015(2) 0.024(2) 0.017(3) -0.0020(19) 0.0033(19) -0.0010(18)
C74 0.018(2) 0.024(2) 0.019(3) 0.003(2) -0.001(2) 0.0045(18)
C75 0.014(2) 0.020(2) 0.019(3) 0.0015(19) 0.0018(19) 0.0028(17)
C76 0.012(2) 0.021(2) 0.019(3) 0.0001(19) -0.0015(19) 0.0001(17)
C77 0.029(3) 0.017(2) 0.026(3) -0.005(2) -0.007(2) 0.0068(19)
C78 0.040(3) 0.028(3) 0.062(4) -0.010(3) -0.012(3) 0.007(2)
C79 0.051(3) 0.043(3) 0.034(3) 0.000(3) 0.011(3) 0.026(3)
C80 0.044(3) 0.029(3) 0.030(3) -0.002(2) -0.005(2) 0.017(2)
C81 0.026(3) 0.037(3) 0.017(3) -0.001(2) -0.002(2) 0.006(2)
C82 0.028(3) 0.189(8) 0.030(4) -0.012(5) -0.005(3) 0.004(4)
C83 0.114(6) 0.054(4) 0.020(3) 0.008(3) 0.008(4) 0.022(4)
C84 0.078(4) 0.044(3) 0.017(3) -0.002(2) 0.005(3) 0.014(3)
C85 0.083(6) 0.055(5) 0.163(10) 0.027(5) -0.025(6) -0.008(4)
C86 0.045(5) 0.124(8) 0.225(15) 0.120(10) 0.005(7) -0.003(6)
C87 0.057(6) 0.200(12) 0.100(8) 0.089(9) 0.029(6) 0.050(8)
C88 0.091(6) 0.147(8) 0.036(5) 0.011(5) 0.004(5) 0.047(6)
C89 0.051(4) 0.073(5) 0.043(4) 0.012(4) 0.008(3) 0.007(4)
C49 0.029(4) 0.031(4) 0.032(5) 0.004(4) 0.001(4) -0.006(3)
C50 0.029(5) 0.053(6) 0.032(5) 0.004(4) 0.005(4) -0.009(4)
C54 0.026(5) 0.047(5) 0.048(7) 0.007(5) 0.001(4) 0.007(4)
C49A 0.014(6) 0.027(6) 0.021(7) 0.004(5) 0.008(5) 0.000(5)
C50A 0.020(7) 0.034(7) 0.037(9) 0.008(6) 0.011(6) 0.006(5)
C54A 0.026(7) 0.037(7) 0.028(8) 0.018(6) 0.015(6) 0.019(6)

loop_
_atom_type_symbol
_atom_type_description
_atom_type_scat_dispersion_real
_atom_type_scat_dispersion_imag
_atom_type_scat_source
C C 0.0033 0.0016 'International Tables Vol C Tables 4.2.6.8 and 6.1.1.4'
H H 0.0000 0.0000 'International Tables Vol C Tables 4.2.6.8 and 6.1.1.4'
N N 0.0061 0.0033 'International Tables Vol C Tables 4.2.6.8 and 6.1.1.4'
O O 0.0106 0.0060 'International Tables Vol C Tables 4.2.6.8 and 6.1.1.4'
U U -9.6767 9.6646 'International Tables Vol C Tables 4.2.6.8 and 6.1.1.4'

loop_
_geom_angle_atom_site_label_1
_geom_angle_atom_site_label_2
_geom_angle_atom_site_label_3
_geom_angle
N5 U1 O1 106.18(12)
N5 U1 O2 103.24(12)
O1 U1 O2 149.43(10)
N5 U1 N6 93.62(13)
O1 U1 N6 79.44(12)
O2 U1 N6 90.67(12)
N5 U1 N1 151.94(11)
O1 U1 N1 69.69(10)
O2 U1 N1 87.98(10)
N6 U1 N1 112.14(12)
N5 U1 N2 87.15(11)
O1 U1 N2 78.65(10)
O2 U1 N2 111.19(10)
N6 U1 N2 157.38(13)
N1 U1 N2 64.79(10)
N5 U2 O4 102.54(12)
N5 U2 O3 102.15(12)
O4 U2 O3 97.96(10)
N5 U2 N11 102.61(12)
O4 U2 N11 74.68(10)
O3 U2 N11 155.16(10)
N5 U2 N9 99.08(12)
O4 U2 N9 158.01(11)
O3 U2 N9 73.39(10)
N11 U2 N9 104.50(10)
N5 U2 N12 166.70(11)
O4 U2 N12 84.18(11)
O3 U2 N12 88.07(11)
N11 U2 N12 67.79(11)
N9 U2 N12 75.49(11)
C19 O1 U1 147.8(3)
C34 O2 U1 161.6(3)
C61 O3 U2 142.2(2)
C76 O4 U2 145.7(2)
C10 N1 C13 110.4(3)
C10 N1 C1 110.6(3)
C13 N1 C1 112.6(3)
C10 N1 U1 102.5(2)
C13 N1 U1 105.1(2)
C1 N1 U1 115.1(2)
C3 N2 C2 109.8(3)
C3 N2 C11 108.8(3)
C2 N2 C11 107.4(3)
C3 N2 U1 116.3(2)
C2 N2 U1 105.7(2)
C11 N2 U1 108.4(2)
C5 N3 C6 111.6(3)
C5 N3 C28 109.3(4)
C6 N3 C28 111.9(3)
C12 N4 C7 109.8(4)
C12 N4 C8 111.2(4)
C7 N4 C8 115.0(4)
U2 N5 U1 173.25(18)
N7 N6 U1 172.4(3)
N8 N7 N6 177.7(5)
C43 N9 C52 108.1(3)
C43 N9 C55 107.9(3)
C52 N9 C55 110.1(3)
C43 N9 U2 117.4(3)
C52 N9 U2 117.3(2)
C55 N9 U2 94.9(2)
C45 N10 C44 114.3(3)
C45 N10 C53 111.3(3)
C44 N10 C53 109.8(4)
C47 N11 C48 107.3(3)
C47 N11 C70 108.1(3)
C48 N11 C70 111.5(3)
C47 N11 U2 115.8(2)
C48 N11 U2 111.7(2)
C70 N11 U2 102.4(2)
C54A N12 C49 134.7(7)
C54A N12 C50 54.7(6)
C49 N12 C50 110.0(5)
C54A N12 C50A 112.7(7)
C49 N12 C50A 59.7(6)
C50 N12 C50A 59.6(6)
C54A N12 C49A 110.7(7)
C49 N12 C49A 48.2(5)
C50 N12 C49A 137.7(6)
C50A N12 C49A 107.4(7)
C54A N12 C54 50.8(6)
C49 N12 C54 106.7(5)
C50 N12 C54 102.5(5)
C50A N12 C54 144.4(6)
C49A N12 C54 63.4(5)
C54A N12 U2 116.8(6)
C49 N12 U2 107.3(4)
C50 N12 U2 121.1(4)
C50A N12 U2 107.2(5)
C49A N12 U2 101.0(5)
C54 N12 U2 108.4(4)
C85 N13 C89 118.4(7)
C99 N15 C95 126.7(12)
N1 C1 C2 113.1(3)
N1 C1 H1A 109.0
C2 C1 H1A 109.0
N1 C1 H1B 109.0
C2 C1 H1B 109.0
H1A C1 H1B 107.8
N2 C2 C1 112.6(3)
N2 C2 H2A 109.1
C1 C2 H2A 109.1
N2 C2 H2B 109.1
C1 C2 H2B 109.1
H2A C2 H2B 107.8
N2 C3 C4 114.6(4)
N2 C3 H3A 108.6
C4 C3 H3A 108.6
N2 C3 H3B 108.6
C4 C3 H3B 108.6
H3A C3 H3B 107.6
C5 C4 C3 108.5(4)
C5 C4 H4A 110.0
C3 C4 H4A 110.0
C5 C4 H4B 110.0
C3 C4 H4B 110.0
H4A C4 H4B 108.4
N3 C5 C4 110.4(4)
N3 C5 H5A 109.6
C4 C5 H5A 109.6
N3 C5 H5B 109.6
C4 C5 H5B 109.6
H5A C5 H5B 108.1
N3 C6 C7 114.0(4)
N3 C6 H6A 108.7
C7 C6 H6A 108.7
N3 C6 H6B 108.7
C7 C6 H6B 108.7
H6A C6 H6B 107.6
N4 C7 C6 116.0(4)
N4 C7 H7A 108.3
C6 C7 H7A 108.3
N4 C7 H7B 108.3
C6 C7 H7B 108.3
H7A C7 H7B 107.4
N4 C8 C9 111.1(4)
N4 C8 H8A 109.4
C9 C8 H8A 109.4
N4 C8 H8B 109.4
C9 C8 H8B 109.4
H8A C8 H8B 108.0
C8 C9 C10 110.2(4)
C8 C9 H9A 109.6
C10 C9 H9A 109.6
C8 C9 H9B 109.6
C10 C9 H9B 109.6
H9A C9 H9B 108.1
N1 C10 C9 118.4(3)
N1 C10 H10A 107.7
C9 C10 H10A 107.7
N1 C10 H10B 107.7
C9 C10 H10B 107.7
H10A C10 H10B 107.1
N2 C11 H11A 109.5
N2 C11 H11B 109.5
H11A C11 H11B 109.5
N2 C11 H11C 109.5
H11A C11 H11C 109.5
H11B C11 H11C 109.5
N4 C12 H12A 109.5
N4 C12 H12B 109.5
H12A C12 H12B 109.5
N4 C12 H12C 109.5
H12A C12 H12C 109.5
H12B C12 H12C 109.5
N1 C13 C14 117.2(3)
N1 C13 H13A 108.0
C14 C13 H13A 108.0
N1 C13 H13B 108.0
C14 C13 H13B 108.0
H13A C13 H13B 107.2
C15 C14 C19 119.9(4)
C15 C14 C13 119.1(4)
C19 C14 C13 120.9(4)
C16 C15 C14 122.7(4)
C16 C15 H15 118.7
C14 C15 H15 118.7
C15 C16 C17 116.0(4)
C15 C16 C24 121.9(4)
C17 C16 C24 121.9(4)
C17 C18 C19 117.8(4)
C17 C18 C20 121.4(4)
C19 C18 C20 120.7(4)
C16 C17 C18 124.8(4)
C16 C17 H17 117.6
C18 C17 H17 117.6
O1 C19 C18 122.4(4)
O1 C19 C14 118.9(4)
C18 C19 C14 118.8(4)
C23 C20 C22 106.6(4)
C23 C20 C18 112.0(4)
C22 C20 C18 111.3(4)
C23 C20 C21 107.6(4)
C22 C20 C21 110.4(4)
C18 C20 C21 108.9(4)
C20 C21 H21A 109.5
C20 C21 H21B 109.5
H21A C21 H21B 109.5
C20 C21 H21C 109.5
H21A C21 H21C 109.5
H21B C21 H21C 109.5
C20 C22 H22A 109.5
C20 C22 H22B 109.5
H22A C22 H22B 109.5
C20 C22 H22C 109.5
H22A C22 H22C 109.5
H22B C22 H22C 109.5
C20 C23 H23A 109.5
C20 C23 H23B 109.5
H23A C23 H23B 109.5
C20 C23 H23C 109.5
H23A C23 H23C 109.5
H23B C23 H23C 109.5
C27 C24 C25 111.4(5)
C27 C24 C16 113.0(4)
C25 C24 C16 108.7(4)
C27 C24 C26 106.6(4)
C25 C24 C26 107.9(4)
C16 C24 C26 109.1(4)
C24 C25 H25A 109.5
C24 C25 H25B 109.5
H25A C25 H25B 109.5
C24 C25 H25C 109.5
H25A C25 H25C 109.5
H25B C25 H25C 109.5
C24 C26 H26A 109.5
C24 C26 H26B 109.5
H26A C26 H26B 109.5
C24 C26 H26C 109.5
H26A C26 H26C 109.5
H26B C26 H26C 109.5
C24 C27 H27A 109.5
C24 C27 H27B 109.5
H27A C27 H27B 109.5
C24 C27 H27C 109.5
H27A C27 H27C 109.5
H27B C27 H27C 109.5
N3 C28 C29 114.7(4)
N3 C28 H28A 108.6
C29 C28 H28A 108.6
N3 C28 H28B 108.6
C29 C28 H28B 108.6
H28A C28 H28B 107.6
C30 C29 C34 120.0(4)
C30 C29 C28 118.5(4)
C34 C29 C28 121.4(4)
C31 C30 C29 122.8(4)
C31 C30 H30 118.6
C29 C30 H30 118.6
C30 C31 C32 115.4(4)
C30 C31 C39 123.0(4)
C32 C31 C39 121.6(4)
C31 C32 C33 125.1(4)
C31 C32 H32 117.4
C33 C32 H32 117.4
C32 C33 C34 117.5(4)
C32 C33 C35 119.7(4)
C34 C33 C35 122.8(4)
O2 C34 C29 119.3(4)
O2 C34 C33 122.9(4)
C29 C34 C33 117.9(4)
C37 C35 C38 112.0(4)
C37 C35 C33 109.5(4)
C38 C35 C33 110.1(4)
C37 C35 C36 105.6(4)
C38 C35 C36 107.4(4)
C33 C35 C36 112.2(4)
C35 C36 H36A 109.5
C35 C36 H36B 109.5
H36A C36 H36B 109.5
C35 C36 H36C 109.5
H36A C36 H36C 109.5
H36B C36 H36C 109.5
C35 C37 H37A 109.5
C35 C37 H37B 109.5
H37A C37 H37B 109.5
C35 C37 H37C 109.5
H37A C37 H37C 109.5
H37B C37 H37C 109.5
C35 C38 H38A 109.5
C35 C38 H38B 109.5
H38A C38 H38B 109.5
C35 C38 H38C 109.5
H38A C38 H38C 109.5
H38B C38 H38C 109.5
C41 C39 C31 112.2(4)
C41 C39 C42 107.5(6)
C31 C39 C42 109.2(5)
C41 C39 C40 108.8(5)
C31 C39 C40 110.6(5)
C42 C39 C40 108.4(5)
C39 C40 H40A 109.5
C39 C40 H40B 109.5
H40A C40 H40B 109.5
C39 C40 H40C 109.5
H40A C40 H40C 109.5
H40B C40 H40C 109.5
C39 C41 H41A 109.5
C39 C41 H41B 109.5
H41A C41 H41B 109.5
C39 C41 H41C 109.5
H41A C41 H41C 109.5
H41B C41 H41C 109.5
C39 C42 H42A 109.5
C39 C42 H42B 109.5
H42A C42 H42B 109.5
C39 C42 H42C 109.5
H42A C42 H42C 109.5
H42B C42 H42C 109.5
N9 C43 C44 114.3(4)
N9 C43 H43A 108.7
C44 C43 H43A 108.7
N9 C43 H43B 108.7
C44 C43 H43B 108.7
H43A C43 H43B 107.6
N10 C44 C43 109.2(4)
N10 C44 H44A 109.8
C43 C44 H44A 109.8
N10 C44 H44B 109.8
C43 C44 H44B 109.8
H44A C44 H44B 108.3
N10 C45 C46 111.5(3)
N10 C45 H45A 109.3
C46 C45 H45A 109.3
N10 C45 H45B 109.3
C46 C45 H45B 109.3
H45A C45 H45B 108.0
C47 C46 C45 111.3(4)
C47 C46 H46A 109.4
C45 C46 H46A 109.4
C47 C46 H46B 109.4
C45 C46 H46B 109.4
H46A C46 H46B 108.0
N11 C47 C46 113.9(3)
N11 C47 H47A 108.8
C46 C47 H47A 108.8
N11 C47 H47B 108.8
C46 C47 H47B 108.8
H47A C47 H47B 107.7
C49A C48 N11 117.4(5)
C49A C48 C49 47.5(5)
N11 C48 C49 111.5(4)
C49A C48 H48A 62.9
N11 C48 H48A 109.3
C49 C48 H48A 109.3
C49A C48 H48B 132.8
N11 C48 H48B 109.3
C49 C48 H48B 109.3
H48A C48 H48B 108.0
C52 C51 C50 109.1(5)
C52 C51 C50A 120.5(6)
C50 C51 C50A 56.8(5)
C52 C51 H51A 109.9
C50 C51 H51A 109.9
C50A C51 H51A 53.4
C52 C51 H51B 109.9
C50 C51 H51B 109.9
C50A C51 H51B 129.6
H51A C51 H51B 108.3
N9 C52 C51 115.7(4)
N9 C52 H52A 108.4
C51 C52 H52A 108.4
N9 C52 H52B 108.4
C51 C52 H52B 108.4
H52A C52 H52B 107.4
N10 C53 H53A 109.5
N10 C53 H53B 109.5
H53A C53 H53B 109.5
N10 C53 H53C 109.5
H53A C53 H53C 109.5
H53B C53 H53C 109.5
C56 C55 N9 115.9(3)
C56 C55 H55A 108.3
N9 C55 H55A 108.3
C56 C55 H55B 108.3
N9 C55 H55B 108.3
H55A C55 H55B 107.4
C57 C56 C61 120.4(4)
C57 C56 C55 119.2(4)
C61 C56 C55 120.4(4)
C56 C57 C58 122.9(4)
C56 C57 H57 118.6
C58 C57 H57 118.6
C57 C58 C59 116.0(4)
C57 C58 C66 120.2(4)
C59 C58 C66 123.8(4)
C58 C59 C60 124.7(4)
C58 C59 H59 117.6
C60 C59 H59 117.6
C59 C60 C61 117.7(4)
C59 C60 C62 121.0(4)
C61 C60 C62 121.3(4)
O3 C61 C56 118.7(4)
O3 C61 C60 123.1(4)
C56 C61 C60 118.2(4)
C60 C62 C63 110.4(3)
C60 C62 C65 112.9(4)
C63 C62 C65 108.1(4)
C60 C62 C64 109.9(4)
C63 C62 C64 108.9(4)
C65 C62 C64 106.5(4)
C62 C63 H63A 109.5
C62 C63 H63B 109.5
H63A C63 H63B 109.5
C62 C63 H63C 109.5
H63A C63 H63C 109.5
H63B C63 H63C 109.5
C62 C64 H64A 109.5
C62 C64 H64B 109.5
H64A C64 H64B 109.5
C62 C64 H64C 109.5
H64A C64 H64C 109.5
H64B C64 H64C 109.5
C62 C65 H65A 109.5
C62 C65 H65B 109.5
H65A C65 H65B 109.5
C62 C65 H65C 109.5
H65A C65 H65C 109.5
H65B C65 H65C 109.5
C68 C66 C67 109.1(4)
C68 C66 C69 108.3(4)
C67 C66 C69 108.4(4)
C68 C66 C58 112.9(4)
C67 C66 C58 109.3(4)
C69 C66 C58 108.8(4)
C66 C67 H67A 109.5
C66 C67 H67B 109.5
H67A C67 H67B 109.5
C66 C67 H67C 109.5
H67A C67 H67C 109.5
H67B C67 H67C 109.5
C66 C68 H68A 109.5
C66 C68 H68B 109.5
H68A C68 H68B 109.5
C66 C68 H68C 109.5
H68A C68 H68C 109.5
H68B C68 H68C 109.5
C66 C69 H69A 109.5
C66 C69 H69B 109.5
H69A C69 H69B 109.5
C66 C69 H69C 109.5
H69A C69 H69C 109.5
H69B C69 H69C 109.5
N11 C70 C71 117.1(3)
N11 C70 H70A 108.0
C71 C70 H70A 108.0
N11 C70 H70B 108.0
C71 C70 H70B 108.0
H70A C70 H70B 107.3
C72 C71 C76 120.2(4)
C72 C71 C70 118.6(4)
C76 C71 C70 120.9(4)
C73 C72 C71 121.5(4)
C73 C72 H72 119.3
C71 C72 H72 119.3
C72 C73 C74 116.9(4)
C72 C73 C81 122.5(4)
C74 C73 C81 120.6(4)
C75 C74 C73 124.7(4)
C75 C74 H74 117.6
C73 C74 H74 117.6
C74 C75 C76 117.6(4)
C74 C75 C77 121.4(4)
C76 C75 C77 121.0(4)
O4 C76 C71 118.3(3)
O4 C76 C75 122.5(4)
C71 C76 C75 119.2(4)
C80 C77 C78 107.7(4)
C80 C77 C79 107.4(4)
C78 C77 C79 109.8(4)
C80 C77 C75 112.0(4)
C78 C77 C75 109.9(4)
C79 C77 C75 109.9(4)
C77 C78 H78A 109.5
C77 C78 H78B 109.5
H78A C78 H78B 109.5
C77 C78 H78C 109.5
H78A C78 H78C 109.5
H78B C78 H78C 109.5
C77 C79 H79A 109.5
C77 C79 H79B 109.5
H79A C79 H79B 109.5
C77 C79 H79C 109.5
H79A C79 H79C 109.5
H79B C79 H79C 109.5
C77 C80 H80A 109.5
C77 C80 H80B 109.5
H80A C80 H80B 109.5
C77 C80 H80C 109.5
H80A C80 H80C 109.5
H80B C80 H80C 109.5
C82 C81 C84 110.3(5)
C82 C81 C83 109.7(5)
C84 C81 C83 106.2(4)
C82 C81 C73 110.2(4)
C84 C81 C73 111.3(4)
C83 C81 C73 109.0(4)
C81 C82 H82A 109.5
C81 C82 H82B 109.5
H82A C82 H82B 109.5
C81 C82 H82C 109.5
H82A C82 H82C 109.5
H82B C82 H82C 109.5
C81 C83 H83A 109.5
C81 C83 H83B 109.5
H83A C83 H83B 109.5
C81 C83 H83C 109.5
H83A C83 H83C 109.5
H83B C83 H83C 109.5
C81 C84 H84A 109.5
C81 C84 H84B 109.5
H84A C84 H84B 109.5
C81 C84 H84C 109.5
H84A C84 H84C 109.5
H84B C84 H84C 109.5
N13 C85 C86 121.8(9)
N13 C85 H85 119.1
C86 C85 H85 119.1
C87 C86 C85 119.8(10)
C87 C86 H86 120.1
C85 C86 H86 120.1
C86 C87 C88 118.0(9)
C86 C87 H87 121.0
C88 C87 H87 121.0
C89 C88 C87 122.1(9)
C89 C88 H88 119.0
C87 C88 H88 119.0
C88 C89 N13 120.0(7)
C88 C89 H89 120.0
N13 C89 H89 120.0
N15 C95 C96 110.9(12)
N15 C95 H95 124.5
C96 C95 H95 124.5
C97 C96 C95 116.9(15)
C97 C96 H96 121.5
C95 C96 H96 121.5
C96 C97 C98 132.5(17)
C96 C97 H97 113.7
C98 C97 H97 113.8
C97 C98 C99 108.5(14)
C97 C98 H98 125.8
C99 C98 H98 125.8
N15 C99 C98 119.3(13)
N15 C99 H99 120.4
C98 C99 H99 120.4
N12 C49 C48 114.7(5)
N12 C49 H49A 108.6
C48 C49 H49A 108.6
N12 C49 H49B 108.6
C48 C49 H49B 108.6
H49A C49 H49B 107.6
N12 C50 C51 113.5(6)
N12 C50 H50A 108.9
C51 C50 H50A 108.9
N12 C50 H50B 108.9
C51 C50 H50B 108.9
H50A C50 H50B 107.7
N12 C54 H54A 109.5
N12 C54 H54B 109.5
N12 C54 H54C 109.5
C48 C49A N12 116.5(7)
C48 C49A H49C 108.2
N12 C49A H49C 108.2
C48 C49A H49D 108.2
N12 C49A H49D 108.2
H49C C49A H49D 107.3
N12 C50A C51 111.2(8)
N12 C50A H50C 109.4
C51 C50A H50C 109.4
N12 C50A H50D 109.4
C51 C50A H50D 109.4
H50C C50A H50D 108.0
N12 C54A H54D 109.5
N12 C54A H54E 109.5
H54D C54A H54E 109.5
N12 C54A H54F 109.5
H54D C54A H54F 109.5
H54E C54A H54F 109.5
C94A N14 C90 136.7(10)
C94A N14 C90A 110.9(12)
C90 N14 C90A 34.8(9)
C94A N14 C94 17.2(11)
C90 N14 C94 119.5(11)
C90A N14 C94 95.3(13)
C91 C90 N14 115.3(12)
C91 C90 H90 122.3
N14 C90 H90 122.3
C92 C91 C90 126.0(18)
C92 C91 H91 117.0
C90 C91 H91 117.0
C91 C92 C93 123(2)
C91 C92 H92 118.5
C93 C92 H92 118.5
C92 C93 C94 126(2)
C92 C93 H93 117.0
C94 C93 H93 117.0
C93 C94 N14 109.7(18)
C93 C94 H94 125.2
N14 C94 H94 125.1
C91A C90A N14 120.0(18)
C91A C90A H90A 120.0
N14 C90A H90A 120.0
C92A C91A C90A 119.7(18)
C92A C91A H91A 120.1
C90A C91A H91A 120.1
C91A C92A C93A 125.3(17)
C91A C92A H92A 117.3
C93A C92A H92A 117.3
C92A C93A C94A 115.1(14)
C92A C93A H93A 122.4
C94A C93A H93A 122.4
N14 C94A C93A 127.7(13)
N14 C94A H94A 116.1
C93A C94A H94A 116.1

loop_
_geom_bond_atom_site_label_1
_geom_bond_atom_site_label_2
_geom_bond_distance
U1 N5 2.086(3)
U1 O1 2.194(3)
U1 O2 2.251(3)
U1 N6 2.348(4)
U1 N1 2.716(3)
U1 N2 2.727(3)
U2 N5 2.035(3)
U2 O4 2.196(3)
U2 O3 2.206(3)
U2 N11 2.685(3)
U2 N9 2.703(4)
U2 N12 2.771(4)
O1 C19 1.338(5)
O2 C34 1.347(5)
O3 C61 1.332(5)
O4 C76 1.343(5)
N1 C10 1.485(5)
N1 C13 1.486(5)
N1 C1 1.490(5)
N2 C3 1.468(6)
N2 C2 1.473(5)
N2 C11 1.477(5)
N3 C5 1.462(5)
N3 C6 1.465(6)
N3 C28 1.482(5)
N4 C12 1.451(6)
N4 C7 1.453(6)
N4 C8 1.466(5)
N6 N7 1.175(5)
N7 N8 1.158(5)
N9 C43 1.478(5)
N9 C52 1.483(5)
N9 C55 1.513(5)
N10 C45 1.447(6)
N10 C44 1.466(5)
N10 C53 1.469(5)
N11 C47 1.489(5)
N11 C48 1.493(5)
N11 C70 1.494(5)
N12 C54A 1.404(11)
N12 C49 1.469(8)
N12 C50 1.484(9)
N12 C50A 1.496(12)
N12 C49A 1.497(12)
N12 C54 1.550(8)
N13 C85 1.342(9)
N13 C89 1.347(9)
N15 C99 1.367(13)
N15 C95 1.377(14)
C1 C2 1.519(5)
C1 H1A 0.9900
C1 H1B 0.9900
C2 H2A 0.9900
C2 H2B 0.9900
C3 C4 1.528(6)
C3 H3A 0.9900
C3 H3B 0.9900
C4 C5 1.518(6)
C4 H4A 0.9900
C4 H4B 0.9900
C5 H5A 0.9900
C5 H5B 0.9900
C6 C7 1.523(6)
C6 H6A 0.9900
C6 H6B 0.9900
C7 H7A 0.9900
C7 H7B 0.9900
C8 C9 1.508(6)
C8 H8A 0.9900
C8 H8B 0.9900
C9 C10 1.537(5)
C9 H9A 0.9900
C9 H9B 0.9900
C10 H10A 0.9900
C10 H10B 0.9900
C11 H11A 0.9800
C11 H11B 0.9800
C11 H11C 0.9800
C12 H12A 0.9800
C12 H12B 0.9800
C12 H12C 0.9800
C13 C14 1.498(6)
C13 H13A 0.9900
C13 H13B 0.9900
C14 C15 1.384(6)
C14 C19 1.414(6)
C15 C16 1.381(6)
C15 H15 0.9500
C16 C17 1.383(6)
C16 C24 1.532(6)
C18 C17 1.386(6)
C18 C19 1.409(6)
C18 C20 1.536(6)
C17 H17 0.9500
C20 C23 1.529(7)
C20 C22 1.532(6)
C20 C21 1.541(6)
C21 H21A 0.9800
C21 H21B 0.9800
C21 H21C 0.9800
C22 H22A 0.9800
C22 H22B 0.9800
C22 H22C 0.9800
C23 H23A 0.9800
C23 H23B 0.9800
C23 H23C 0.9800
C24 C27 1.501(7)
C24 C25 1.516(6)
C24 C26 1.545(6)
C25 H25A 0.9800
C25 H25B 0.9800
C25 H25C 0.9800
C26 H26A 0.9800
C26 H26B 0.9800
C26 H26C 0.9800
C27 H27A 0.9800
C27 H27B 0.9800
C27 H27C 0.9800
C28 C29 1.507(6)
C28 H28A 0.9900
C28 H28B 0.9900
C29 C30 1.395(6)
C29 C34 1.403(6)
C30 C31 1.380(6)
C30 H30 0.9500
C31 C32 1.383(6)
C31 C39 1.530(6)
C32 C33 1.383(6)
C32 H32 0.9500
C33 C34 1.428(5)
C33 C35 1.535(6)
C35 C37 1.522(6)
C35 C38 1.527(6)
C35 C36 1.540(6)
C36 H36A 0.9800
C36 H36B 0.9800
C36 H36C 0.9800
C37 H37A 0.9800
C37 H37B 0.9800
C37 H37C 0.9800
C38 H38A 0.9800
C38 H38B 0.9800
C38 H38C 0.9800
C39 C41 1.518(8)
C39 C42 1.532(8)
C39 C40 1.541(8)
C40 H40A 0.9800
C40 H40B 0.9800
C40 H40C 0.9800
C41 H41A 0.9800
C41 H41B 0.9800
C41 H41C 0.9800
C42 H42A 0.9800
C42 H42B 0.9800
C42 H42C 0.9800
C43 C44 1.518(6)
C43 H43A 0.9900
C43 H43B 0.9900
C44 H44A 0.9900
C44 H44B 0.9900
C45 C46 1.545(6)
C45 H45A 0.9900
C45 H45B 0.9900
C46 C47 1.505(6)
C46 H46A 0.9900
C46 H46B 0.9900
C47 H47A 0.9900
C47 H47B 0.9900
C48 C49A 1.475(11)
C48 C49 1.530(9)
C48 H48A 0.9900
C48 H48B 0.9900
C51 C52 1.515(6)
C51 C50 1.544(9)
C51 C50A 1.572(14)
C51 H51A 0.9900
C51 H51B 0.9900
C52 H52A 0.9900
C52 H52B 0.9900
C53 H53A 0.9800
C53 H53B 0.9800
C53 H53C 0.9800
C55 C56 1.508(5)
C55 H55A 0.9900
C55 H55B 0.9900
C56 C57 1.372(6)
C56 C61 1.419(5)
C57 C58 1.383(6)
C57 H57 0.9500
C58 C59 1.385(6)
C58 C66 1.531(6)
C59 C60 1.388(6)
C59 H59 0.9500
C60 C61 1.419(6)
C60 C62 1.530(6)
C62 C63 1.532(6)
C62 C65 1.532(6)
C62 C64 1.536(6)
C63 H63A 0.9800
C63 H63B 0.9800
C63 H63C 0.9800
C64 H64A 0.9800
C64 H64B 0.9800
C64 H64C 0.9800
C65 H65A 0.9800
C65 H65B 0.9800
C65 H65C 0.9800
C66 C68 1.509(6)
C66 C67 1.523(7)
C66 C69 1.525(7)
C67 H67A 0.9800
C67 H67B 0.9800
C67 H67C 0.9800
C68 H68A 0.9800
C68 H68B 0.9800
C68 H68C 0.9800
C69 H69A 0.9800
C69 H69B 0.9800
C69 H69C 0.9800
C70 C71 1.519(5)
C70 H70A 0.9900
C70 H70B 0.9900
C71 C72 1.386(6)
C71 C76 1.404(6)
C72 C73 1.382(5)
C72 H72 0.9500
C73 C74 1.387(6)
C73 C81 1.551(6)
C74 C75 1.364(6)
C74 H74 0.9500
C75 C76 1.418(5)
C75 C77 1.543(6)
C77 C80 1.519(6)
C77 C78 1.521(6)
C77 C79 1.524(7)
C78 H78A 0.9800
C78 H78B 0.9800
C78 H78C 0.9800
C79 H79A 0.9800
C79 H79B 0.9800
C79 H79C 0.9800
C80 H80A 0.9800
C80 H80B 0.9800
C80 H80C 0.9800
C81 C82 1.498(7)
C81 C84 1.513(6)
C81 C83 1.523(7)
C82 H82A 0.9800
C82 H82B 0.9800
C82 H82C 0.9800
C83 H83A 0.9800
C83 H83B 0.9800
C83 H83C 0.9800
C84 H84A 0.9800
C84 H84B 0.9800
C84 H84C 0.9800
C85 C86 1.368(12)
C85 H85 0.9500
C86 C87 1.329(14)
C86 H86 0.9500
C87 C88 1.369(12)
C87 H87 0.9500
C88 C89 1.335(9)
C88 H88 0.9500
C89 H89 0.9500
C95 C96 1.479(14)
C95 H95 0.9500
C96 C97 1.235(16)
C96 H96 0.9500
C97 C98 1.399(17)
C97 H97 0.9500
C98 C99 1.416(14)
C98 H98 0.9500
C99 H99 0.9500
C49 H49A 0.9900
C49 H49B 0.9900
C50 H50A 0.9900
C50 H50B 0.9900
C54 H54A 0.9800
C54 H54B 0.9800
C54 H54C 0.9800
C49A H49C 0.9900
C49A H49D 0.9900
C50A H50C 0.9900
C50A H50D 0.9900
C54A H54D 0.9800
C54A H54E 0.9800
C54A H54F 0.9800
N14 C94A 1.297(14)
N14 C90 1.371(12)
N14 C90A 1.51(2)
N14 C94 1.52(2)
C90 C91 1.36(2)
C90 H90 0.9500
C91 C92 1.20(2)
C91 H91 0.9500
C92 C93 1.21(2)
C92 H92 0.9500
C93 C94 1.406(16)
C93 H93 0.9500
C94 H94 0.9500
C90A C91A 1.37(2)
C90A H90A 0.9500
C91A C92A 1.265(18)
C91A H91A 0.9500
C92A C93A 1.31(2)
C92A H92A 0.9500
C93A C94A 1.389(15)
C93A H93A 0.9500
C94A H94A 0.9500
